data_3000617
loop_
_publ_author_name
'Bin Cao'

_publ_section_title
;
 N/A
;
_journal_name_full 'To be published'
_chemical_formula_sum 'S9 V2'
_space_group_name_Hall '-P 6c'
_space_group_name_H-M_alt 'P 63/m'
_cell_angle_alpha 90
_cell_angle_beta 90
_cell_angle_gamma 120
_cell_length_a 6.38055
_cell_length_b 6.38055
_cell_length_c 15.33619
_cell_volume 540.710
_cod_database_code 3000617
_cod_hold_until_date 2026-03-08
_cod_depositor_requested_release_date 2026-03-08

loop_
_atom_site_label
_atom_site_fract_x
_atom_site_fract_y
_atom_site_fract_z
? ? ? ?
